data_2218813
loop_
_publ_author_name
'\"Ozel G\"uven, \"Ozden'
'Erdo\(gan, Taner'
'Coles, Simon J.'
'H\"okelek, Tuncer'

_publ_section_title
;
 2-(1<i>H</i>-Benzimidazol-1-yl)-1-phenylethanone
;
_journal_coeditor_code SI2097
_journal_issue 7
_journal_name_full 'Acta Crystallographica Section E'
_journal_page_first o1358
_journal_paper_doi 10.1107/S1600536808019107
_journal_volume 64
_journal_year 2008
_chemical_formula_iupac 'C15 H12 N2 O'
_chemical_formula_moiety 'C15 H12 N2 O'
_chemical_formula_sum 'C15 H12 N2 O'
_chemical_formula_weight 236.27
_chemical_name_systematic
;
2-(1<i>H</i>-Benzimidazol-1-yl)-1-phenylethanone
;
_space_group_IT_number 4
_symmetry_cell_setting monoclinic
_symmetry_space_group_name_Hall 'P 2yb'
_symmetry_space_group_name_H-M 'P 1 21 1'
_atom_sites_solution_hydrogens geom
_atom_sites_solution_primary direct
_atom_sites_solution_secondary difmap
_audit_creation_method SHELXL-97
_cell_angle_alpha 90.00
_cell_angle_beta 96.620(3)
_cell_angle_gamma 90.00
_cell_formula_units_Z 2
_cell_length_a 5.0475(2)
_cell_length_b 11.2319(6)
_cell_length_c 10.3517(5)
_cell_measurement_reflns_used 1379
_cell_measurement_temperature 120(2)
_cell_measurement_theta_max 27.485
_cell_measurement_theta_min 2.910
_cell_volume 582.96(5)
_computing_cell_refinement 'DENZO (Otwinowski & Minor, 1997) and COLLECT (Hooft, 1998)'
_computing_data_collection 'COLLECT (Hooft, 1998)'
_computing_data_reduction 'DENZO (Otwinowski & Minor, 1997) and COLLECT (Hooft, 1998)'
_computing_molecular_graphics 'ORTEP-3 for Windows (Farrugia, 1997)'
_computing_publication_material 'WinGX (Farrugia, 1999)'
_computing_structure_refinement 'SHELXL97 (Sheldrick, 2008)'
_computing_structure_solution 'SHELXS97 (Sheldrick, 2008)'
_diffrn_ambient_temperature 120(2)
_diffrn_detector_area_resol_mean 9.091
_diffrn_measured_fraction_theta_full 0.995
_diffrn_measured_fraction_theta_max 0.995
_diffrn_measurement_device_type 'Bruker--Nonius Roper CCD camera on \k-goniostat'
_diffrn_measurement_method '\f and \w'
_diffrn_radiation_monochromator graphite
_diffrn_radiation_source 'fine-focus sealed tube'
_diffrn_radiation_type MoK\a
_diffrn_radiation_wavelength 0.71073
_diffrn_reflns_av_R_equivalents 0.0570
_diffrn_reflns_av_sigmaI/netI 0.0635
_diffrn_reflns_limit_h_max 6
_diffrn_reflns_limit_h_min -6
_diffrn_reflns_limit_k_max 14
_diffrn_reflns_limit_k_min -14
_diffrn_reflns_limit_l_max 13
_diffrn_reflns_limit_l_min -13
_diffrn_reflns_number 6918
_diffrn_reflns_theta_full 27.51
_diffrn_reflns_theta_max 27.51
_diffrn_reflns_theta_min 3.63
_exptl_absorpt_coefficient_mu 0.086
_exptl_absorpt_correction_T_max 0.9974
_exptl_absorpt_correction_T_min 0.9622
_exptl_absorpt_correction_type multi-scan
_exptl_absorpt_process_details '(SADABS; Sheldrick, 2007)'
_exptl_crystal_colour colorless
_exptl_crystal_density_diffrn 1.346
_exptl_crystal_density_method 'not measured'
_exptl_crystal_description plate
_exptl_crystal_F_000 248
_exptl_crystal_size_max 0.45
_exptl_crystal_size_mid 0.22
_exptl_crystal_size_min 0.03
_refine_diff_density_max 0.226
_refine_diff_density_min -0.222
_refine_ls_extinction_coef 0.091(14)
_refine_ls_extinction_expression Fc^*^=kFc[1+0.001xFc^2^\l^3^/sin(2\q)]^-1/4^
_refine_ls_extinction_method 'SHELXL97 (Sheldrick, 2008)'
_refine_ls_goodness_of_fit_ref 1.063
_refine_ls_hydrogen_treatment refall
_refine_ls_matrix_type full
_refine_ls_number_parameters 212
_refine_ls_number_reflns 2639
_refine_ls_number_restraints 1
_refine_ls_restrained_S_all 1.063
_refine_ls_R_factor_all 0.0585
_refine_ls_R_factor_gt 0.0474
_refine_ls_shift/su_max 0.000
_refine_ls_shift/su_mean 0.000
_refine_ls_structure_factor_coef Fsqd
_refine_ls_weighting_details 'calc w=1/[\s^2^(Fo^2^)+(0.0651P)^2^+0.019P] where P=(Fo^2^+2Fc^2^)/3'
_refine_ls_weighting_scheme calc
_refine_ls_wR_factor_gt 0.1115
_refine_ls_wR_factor_ref 0.1186
_reflns_number_gt 2265
_reflns_number_total 2639
_reflns_threshold_expression I>2\s(I)
_cod_data_source_file si2097.cif
_cod_data_source_block I
_cod_original_sg_symbol_H-M 'P 21'
_cod_database_code 2218813
_cod_database_fobs_code 2218813

loop_
_symmetry_equiv_pos_as_xyz
'x, y, z'
'-x, y+1/2, -z'

loop_
_atom_site_type_symbol
_atom_site_label
_atom_site_fract_x
_atom_site_fract_y
_atom_site_fract_z
_atom_site_U_iso_or_equiv
_atom_site_adp_type
_atom_site_calc_flag
_atom_site_occupancy
O O1 0.0968(3) 0.55671(14) 0.26162(13) 0.0288(4) Uani d 1
N N1 0.3784(3) 0.56655(14) 0.05460(15) 0.0236(4) Uani d 1
N N2 0.3592(4) 0.41520(16) -0.08838(17) 0.0301(4) Uani d 1
C C1 0.4848(4) 0.46224(19) 0.0180(2) 0.0265(4) Uani d 1
H H1 0.651(6) 0.432(3) 0.074(3) 0.048(7) Uiso d 1
C C2 0.1553(4) 0.49603(17) -0.12561(19) 0.0251(4) Uani d 1
C C3 -0.0424(4) 0.49415(19) -0.2318(2) 0.0288(5) Uani d 1
H H3 -0.051(5) 0.422(2) -0.291(2) 0.034(6) Uiso d 1
C C4 -0.2249(4) 0.5857(2) -0.2443(2) 0.0315(5) Uani d 1
H H4 -0.366(5) 0.584(3) -0.317(3) 0.045(7) Uiso d 1
C C5 -0.2133(4) 0.67987(19) -0.1537(2) 0.0293(5) Uani d 1
H H5 -0.340(4) 0.742(2) -0.168(2) 0.020(5) Uiso d 1
C C6 -0.0171(4) 0.68387(18) -0.0477(2) 0.0258(4) Uani d 1
H H6 -0.013(5) 0.753(3) 0.011(3) 0.048(7) Uiso d 1
C C7 0.1634(4) 0.59090(17) -0.03658(18) 0.0237(4) Uani d 1
C C8 0.4659(4) 0.63860(18) 0.16674(18) 0.0241(4) Uani d 1
H H81 0.481(4) 0.720(2) 0.143(2) 0.025(5) Uiso d 1
H H82 0.642(4) 0.609(2) 0.203(2) 0.025(5) Uiso d 1
C C9 0.2788(4) 0.62815(17) 0.27150(18) 0.0222(4) Uani d 1
C C10 0.3283(4) 0.70936(18) 0.38542(18) 0.0226(4) Uani d 1
C C11 0.5216(4) 0.79730(19) 0.39188(18) 0.0273(5) Uani d 1
H H11 0.646(4) 0.805(2) 0.326(2) 0.024(5) Uiso d 1
C C12 0.5582(4) 0.8738(2) 0.4985(2) 0.0310(5) Uani d 1
H H12 0.695(5) 0.934(2) 0.503(2) 0.031(6) Uiso d 1
C C13 0.3975(4) 0.8617(2) 0.5977(2) 0.0351(5) Uani d 1
H H13 0.420(5) 0.920(3) 0.678(3) 0.047(7) Uiso d 1
C C14 0.2068(5) 0.7743(2) 0.5926(2) 0.0352(5) Uani d 1
H H14 0.089(6) 0.761(3) 0.658(3) 0.061(9) Uiso d 1
C C15 0.1691(4) 0.69726(19) 0.4872(2) 0.0284(5) Uani d 1
H H15 0.036(4) 0.636(2) 0.481(2) 0.025(6) Uiso d 1

loop_
_atom_site_aniso_label
_atom_site_aniso_U_11
_atom_site_aniso_U_22
_atom_site_aniso_U_33
_atom_site_aniso_U_12
_atom_site_aniso_U_13
_atom_site_aniso_U_23
O1 0.0307(7) 0.0341(8) 0.0215(7) -0.0053(6) 0.0026(5) 0.0005(6)
N1 0.0279(8) 0.0236(8) 0.0200(8) -0.0005(7) 0.0049(6) -0.0003(6)
N2 0.0377(9) 0.0257(8) 0.0282(9) -0.0016(8) 0.0098(7) -0.0009(7)
C1 0.0316(10) 0.0239(9) 0.0249(10) -0.0013(8) 0.0071(8) 0.0010(8)
C2 0.0276(9) 0.0245(10) 0.0245(10) -0.0034(8) 0.0085(7) -0.0015(8)
C3 0.0341(10) 0.0313(11) 0.0219(10) -0.0098(9) 0.0075(8) -0.0055(8)
C4 0.0300(11) 0.0417(12) 0.0230(10) -0.0051(9) 0.0034(8) 0.0013(8)
C5 0.0303(10) 0.0336(12) 0.0244(10) 0.0019(9) 0.0052(8) 0.0009(8)
C6 0.0297(10) 0.0265(10) 0.0222(9) 0.0016(8) 0.0072(7) -0.0015(8)
C7 0.0271(9) 0.0276(10) 0.0170(9) -0.0050(8) 0.0045(7) 0.0006(8)
C8 0.0269(10) 0.0256(11) 0.0200(9) -0.0007(8) 0.0029(8) -0.0002(8)
C9 0.0210(9) 0.0241(9) 0.0207(9) 0.0012(8) -0.0003(7) 0.0034(7)
C10 0.0249(9) 0.0246(9) 0.0173(9) 0.0043(8) -0.0022(7) 0.0027(7)
C11 0.0293(10) 0.0311(11) 0.0218(10) -0.0011(9) 0.0041(8) 0.0027(8)
C12 0.0378(11) 0.0294(11) 0.0248(10) -0.0045(10) -0.0001(9) -0.0017(8)
C13 0.0464(13) 0.0341(12) 0.0248(11) -0.0012(10) 0.0043(9) -0.0040(9)
C14 0.0414(11) 0.0437(13) 0.0222(10) -0.0004(10) 0.0101(9) -0.0020(9)
C15 0.0297(10) 0.0311(11) 0.0243(10) -0.0029(9) 0.0032(7) 0.0015(8)

loop_
_atom_type_symbol
_atom_type_description
_atom_type_scat_dispersion_real
_atom_type_scat_dispersion_imag
_atom_type_scat_source
C C 0.0033 0.0016 'International Tables Vol C Tables 4.2.6.8 and 6.1.1.4'
H H 0.0000 0.0000 'International Tables Vol C Tables 4.2.6.8 and 6.1.1.4'
N N 0.0061 0.0033 'International Tables Vol C Tables 4.2.6.8 and 6.1.1.4'
O O 0.0106 0.0060 'International Tables Vol C Tables 4.2.6.8 and 6.1.1.4'

loop_
_geom_angle_atom_site_label_1
_geom_angle_atom_site_label_2
_geom_angle_atom_site_label_3
_geom_angle
C1 N1 C7 106.55(16)
C1 N1 C8 127.82(17)
C7 N1 C8 125.63(16)
C1 N2 C2 103.83(17)
N1 C1 H1 116.9(16)
N2 C1 N1 114.25(18)
N2 C1 H1 128.8(16)
N2 C2 C3 130.22(18)
N2 C2 C7 110.35(17)
C3 C2 C7 119.43(18)
C2 C3 H3 117.7(14)
C4 C3 C2 118.14(19)
C4 C3 H3 124.0(14)
C3 C4 C5 121.5(2)
C3 C4 H4 118.4(17)
C5 C4 H4 120.1(17)
C6 C5 C4 121.3(2)
C6 C5 H5 120.4(13)
C4 C5 H5 118.3(13)
C5 C6 H6 118.1(15)
C7 C6 C5 116.34(19)
C7 C6 H6 125.5(15)
N1 C7 C2 105.01(16)
N1 C7 C6 131.69(17)
C6 C7 C2 123.30(18)
N1 C8 C9 111.88(15)
N1 C8 H81 111.1(13)
N1 C8 H82 107.2(13)
C9 C8 H81 109.4(13)
C9 C8 H82 108.0(13)
H81 C8 H82 109.1(19)
O1 C9 C8 121.07(16)
O1 C9 C10 121.84(17)
C10 C9 C8 117.10(15)
C11 C10 C9 121.91(17)
C11 C10 C15 119.61(18)
C15 C10 C9 118.47(18)
C10 C11 C12 120.42(18)
C10 C11 H11 122.1(13)
C12 C11 H11 117.4(13)
C13 C12 C11 119.4(2)
C13 C12 H12 120.8(15)
C11 C12 H12 119.8(15)
C12 C13 H13 120.3(15)
C14 C13 C12 120.7(2)
C14 C13 H13 119.0(15)
C13 C14 C15 120.5(2)
C13 C14 H14 125(2)
C15 C14 H14 115(2)
C10 C15 H15 118.6(13)
C14 C15 C10 119.4(2)
C14 C15 H15 122.0(13)

loop_
_geom_bond_atom_site_label_1
_geom_bond_atom_site_label_2
_geom_bond_distance
O1 C9 1.215(2)
N1 C1 1.361(3)
N1 C7 1.381(2)
N1 C8 1.442(3)
N2 C1 1.317(3)
N2 C2 1.393(3)
C1 H1 1.02(3)
C3 C2 1.398(3)
C3 C4 1.377(3)
C3 H3 1.01(3)
C4 H4 0.98(3)
C5 C4 1.410(3)
C5 H5 0.95(2)
C6 C5 1.391(3)
C6 C7 1.382(3)
C6 H6 0.99(3)
C7 C2 1.406(3)
C8 H81 0.95(3)
C8 H82 0.98(2)
C9 C8 1.522(3)
C10 C9 1.489(3)
C10 C15 1.403(3)
C11 C10 1.384(3)
C11 C12 1.394(3)
C11 H11 0.99(2)
C12 H12 0.96(3)
C13 C12 1.386(3)
C13 C14 1.371(3)
C13 H13 1.06(3)
C14 C15 1.389(3)
C14 H14 0.96(3)
C15 H15 0.96(2)

loop_
_geom_hbond_atom_site_label_D
_geom_hbond_atom_site_label_H
_geom_hbond_atom_site_label_A
_geom_hbond_site_symmetry_A
_geom_hbond_distance_DH
_geom_hbond_distance_HA
_geom_hbond_distance_DA
_geom_hbond_angle_DHA
_geom_hbond_publ_flag
C8 H81 N2 2_655 0.95(2) 2.43(2) 3.355(3) 165.2(17) yes
C8 H82 O1 1_655 0.98(2) 2.38(2) 3.351(3) 170.1(17) yes

loop_
_geom_torsion_atom_site_label_1
_geom_torsion_atom_site_label_2
_geom_torsion_atom_site_label_3
_geom_torsion_atom_site_label_4
_geom_torsion
C7 N1 C1 N2 -0.3(2)
C8 N1 C1 N2 178.87(18)
C1 N1 C7 C2 -0.21(18)
C1 N1 C7 C6 179.6(2)
C8 N1 C7 C2 -179.44(17)
C8 N1 C7 C6 0.3(3)
C1 N1 C8 C9 -105.9(2)
C7 N1 C8 C9 73.2(2)
C2 N2 C1 N1 0.7(2)
C1 N2 C2 C3 179.7(2)
C1 N2 C2 C7 -0.8(2)
C4 C3 C2 N2 178.8(2)
C4 C3 C2 C7 -0.7(3)
C2 C3 C4 C5 0.6(3)
C6 C5 C4 C3 -0.2(3)
C5 C6 C7 N1 -179.7(2)
C5 C6 C7 C2 0.0(3)
C7 C6 C5 C4 -0.1(3)
N1 C7 C2 N2 0.66(19)
N1 C7 C2 C3 -179.80(17)
C6 C7 C2 N2 -179.13(17)
C6 C7 C2 C3 0.4(3)
O1 C9 C8 N1 7.0(2)
C10 C9 C8 N1 -172.76(16)
C11 C10 C9 O1 -174.63(18)
C11 C10 C9 C8 5.1(3)
C15 C10 C9 O1 3.9(3)
C15 C10 C9 C8 -176.38(17)
C9 C10 C15 C14 -178.14(19)
C11 C10 C15 C14 0.4(3)
C10 C11 C12 C13 -0.6(3)
C12 C11 C10 C9 178.37(18)
C12 C11 C10 C15 -0.1(3)
C14 C13 C12 C11 1.1(3)
C12 C13 C14 C15 -0.8(3)
C13 C14 C15 C10 0.0(3)

loop_
_cod_related_entry_id
_cod_related_entry_database
_cod_related_entry_code
1 ChemSpider 2412364
